data_7110672
loop_
_publ_author_name
'Diskin-Posner, Yael'
'Goldberg, Israel'

_publ_section_title
;
 From porphyrin sponges to porphyrin sieves: a unique crystalline lattice
 of aquazinc tetra(4-carboxyphenyl)porphyrin with nanosized channels
;
_journal_issue 19
_journal_name_full 'Chemical Communications'
_journal_page_first 1961
_journal_paper_doi 10.1039/a906085e
_journal_year 1999
_chemical_formula_moiety '(C48 H28 N4 O8 Zn).(H2 O).4(C6 H5 N O2)'
_chemical_formula_sum 'C72 H50 N8 O17 Zn'
_chemical_formula_weight 1364.57
_chemical_name_systematic
; 
 ? 
;
_space_group_IT_number 12
_symmetry_cell_setting monoclinic
_symmetry_space_group_name_Hall '-C 2y'
_symmetry_space_group_name_H-M 'C 1 2/m 1'
_atom_sites_solution_hydrogens mixed
_atom_sites_solution_primary direct
_atom_sites_solution_secondary difmap
_audit_creation_method SHELXL-97
_cell_angle_alpha 90.000(10)
_cell_angle_beta 99.239(10)
_cell_angle_gamma 90.000(10)
_cell_formula_units_Z 2
_cell_length_a 19.6220(10)
_cell_length_b 29.6490(10)
_cell_length_c 7.5130(10)
_cell_measurement_reflns_used 2300
_cell_measurement_temperature 115
_cell_measurement_theta_max 25.7
_cell_measurement_theta_min 2.0
_cell_volume 4314.2(6)
_computing_cell_refinement DENZO
_computing_data_collection 'Collect, Nonius B.V.'
_computing_data_reduction DENZO
_computing_molecular_graphics 'Ortep & InsightII'
_computing_structure_refinement 'SHELXL-97 (Sheldrick, 1997)'
_computing_structure_solution 'SHELXS-97 (Sheldrick, 1990)'
_diffrn_ambient_temperature 115
_diffrn_detector_area_resol_mean '56 microns'
_diffrn_measured_fraction_theta_full 0.452
_diffrn_measured_fraction_theta_max 0.452
_diffrn_measurement_device_type 'Nonius KappaCCD'
_diffrn_measurement_method '0.5 degree Phi & Omega scans'
_diffrn_radiation_monochromator graphite
_diffrn_radiation_source 'fine-focus sealed tube'
_diffrn_radiation_type MoK\a
_diffrn_radiation_wavelength 0.71070
_diffrn_reflns_av_R_equivalents 0.0391
_diffrn_reflns_av_sigmaI/netI 0.0698
_diffrn_reflns_limit_h_max 23
_diffrn_reflns_limit_h_min 0
_diffrn_reflns_limit_k_max 35
_diffrn_reflns_limit_k_min 0
_diffrn_reflns_limit_l_max 7
_diffrn_reflns_limit_l_min -7
_diffrn_reflns_number 6103
_diffrn_reflns_theta_full 25.91
_diffrn_reflns_theta_max 25.91
_diffrn_reflns_theta_min 2.10
_exptl_absorpt_coefficient_mu 0.343
_exptl_crystal_colour 'dark purple'
_exptl_crystal_density_diffrn 1.050
_exptl_crystal_density_method 'not measured'
_exptl_crystal_description prisms
_exptl_crystal_F_000 1408
_exptl_crystal_size_max 0.25
_exptl_crystal_size_mid 0.10
_exptl_crystal_size_min 0.05
_refine_diff_density_max 0.404
_refine_diff_density_min -0.734
_refine_diff_density_rms 0.053
_refine_ls_extinction_method none
_refine_ls_goodness_of_fit_ref 0.985
_refine_ls_hydrogen_treatment mixed
_refine_ls_matrix_type full
_refine_ls_number_parameters 153
_refine_ls_number_reflns 3629
_refine_ls_number_restraints 0
_refine_ls_restrained_S_all 0.985
_refine_ls_R_factor_all 0.1121
_refine_ls_R_factor_gt 0.0710
_refine_ls_shift/su_max 0.063
_refine_ls_shift/su_mean 0.009
_refine_ls_structure_factor_coef Fsqd
_refine_ls_weighting_details 'w=1/[\s^2^(Fo^2^)+(0.1240P)^2^+0.0000P] where P=(Fo^2^+2Fc^2^)/3'
_refine_ls_weighting_scheme calc
_refine_ls_wR_factor_gt 0.1776
_refine_ls_wR_factor_ref 0.1982
_reflns_number_gt 2096
_reflns_number_total 3629
_reflns_threshold_expression >2sigma(I)
_cod_data_source_file 906085esup1.cif
_cod_data_source_block aquaZnTCPP
_cod_depositor_comments
;
The following automatic conversions were performed:

'_refine_ls_weighting_scheme' value 'calc
w=1/[\s^2^(Fo^2^)+(0.1240P)^2^+0.0000P] where P=(Fo^2^+2Fc^2^)/3' was
changed to 'calc'. New tag '_refine_ls_weighting_details' was
created. The value of the new tag was set to
'w=1/[\s^2^(Fo^2^)+(0.1240P)^2^+0.0000P] where P=(Fo^2^+2Fc^2^)/3'.

Automatic conversion script
Id: cif_fix_values 3143 2015-03-26 13:38:13Z robertas 

The following automatic conversions were performed:

'_atom_sites_solution_hydrogens' value 'difmap & geom' was changed to
'mixed'.

Automatic conversion script
Id: cif_fix_values 6452 2018-10-05 10:23:21Z andrius 
;
_cod_original_sg_symbol_H-M C2/m
_cod_database_code 7110672

loop_
_symmetry_equiv_pos_as_xyz
'x, y, z'
'-x, y, -z'
'x+1/2, y+1/2, z'
'-x+1/2, y+1/2, -z'
'-x, -y, -z'
'x, -y, z'
'-x+1/2, -y+1/2, -z'
'x+1/2, -y+1/2, z'

loop_
_atom_site_label
_atom_site_type_symbol
_atom_site_fract_x
_atom_site_fract_y
_atom_site_fract_z
_atom_site_U_iso_or_equiv
_atom_site_adp_type
_atom_site_occupancy
_atom_site_calc_flag
_atom_site_refinement_flags
N1 N 0.5644(2) 0.0000 0.7409(4) 0.0617(10) Uani 1 d S
N2 N 0.5000 0.06915(11) 0.5000 0.0587(10) Uani 1 d S
C3 C 0.53584(17) 0.09716(10) 0.6296(4) 0.0594(8) Uani 1 d .
C4 C 0.57945(18) 0.08239(10) 0.7856(4) 0.0601(8) Uani 1 d .
C5 C 0.59335(18) 0.03714(10) 0.8316(4) 0.0622(9) Uani 1 d .
C6 C 0.64493(19) 0.02298(11) 0.9820(4) 0.0783(11) Uani 1 d .
H6 H 0.6726 0.0417 1.0628 0.082(10) Uiso 1 calc R
C7 C 0.52117(18) 0.14399(10) 0.5800(4) 0.0624(9) Uani 1 d .
H7 H 0.5379 0.1693 0.6464 0.075 Uiso 1 calc R
C8 C 0.61229(18) 0.11706(11) 0.9185(4) 0.0615(9) Uani 1 d .
C9 C 0.59740(19) 0.11607(11) 1.0940(4) 0.0693(10) Uani 1 d .
H9 H 0.5661 0.0950 1.1250 0.069(10) Uiso 1 calc R
C10 C 0.6288(2) 0.14616(12) 1.2220(4) 0.0772(11) Uani 1 d .
H10 H 0.6197 0.1447 1.3395 0.086(11) Uiso 1 calc R
C11 C 0.6738(2) 0.17843(12) 1.1765(4) 0.0793(11) Uani 1 d .
C12 C 0.6882(2) 0.18011(13) 1.0007(4) 0.0828(12) Uani 1 d .
H12 H 0.7186 0.2016 0.9693 0.069(10) Uiso 1 calc R
C13 C 0.65710(19) 0.14961(11) 0.8729(4) 0.0733(10) Uani 1 d .
H13 H 0.6664 0.1510 0.7555 0.073(10) Uiso 1 calc R
C14 C 0.7074(2) 0.21033(13) 1.3150(5) 0.0906(13) Uani 1 d .
O15 O 0.69513(16) 0.20576(9) 1.4754(3) 0.1057(10) Uani 1 d .
O16 O 0.74710(18) 0.24027(10) 1.2697(3) 0.1149(12) Uani 1 d .
H16 H 0.7710 0.2643 1.3553 0.100 Uiso 1 d .
Zn17 Zn 0.5000 0.0000 0.5000 0.0739(4) Uani 1 d S
O18 O 0.6049(5) 0.0000 0.3610(9) 0.104(3) Uani 0.50 d SP
H18A H 0.6553 0.0000 0.4213 0.100 Uiso 0.50 d SP
H18B H 0.6055 0.0000 0.2316 0.100 Uiso 0.50 d SP

loop_
_atom_site_aniso_label
_atom_site_aniso_U_11
_atom_site_aniso_U_22
_atom_site_aniso_U_33
_atom_site_aniso_U_23
_atom_site_aniso_U_13
_atom_site_aniso_U_12
N1 0.083(3) 0.056(2) 0.041(2) 0.000 -0.0070(17) 0.000
N2 0.078(3) 0.058(2) 0.038(2) 0.000 0.0015(16) 0.000
C3 0.081(2) 0.0568(19) 0.0385(17) -0.0055(13) 0.0037(14) -0.0100(17)
C4 0.083(2) 0.0584(19) 0.0369(17) -0.0022(13) 0.0025(14) -0.0104(18)
C5 0.084(2) 0.059(2) 0.0373(19) -0.0046(13) -0.0109(14) -0.0094(17)
C6 0.098(3) 0.077(2) 0.049(2) -0.0033(15) -0.0235(17) -0.0048(19)
C7 0.093(3) 0.0501(17) 0.0433(18) -0.0030(12) 0.0085(15) -0.0092(17)
C8 0.078(2) 0.0559(19) 0.048(2) -0.0066(13) 0.0017(15) -0.0179(17)
C9 0.095(3) 0.067(2) 0.043(2) -0.0054(14) 0.0010(16) -0.028(2)
C10 0.112(3) 0.084(2) 0.035(2) -0.0107(15) 0.0091(17) -0.032(2)
C11 0.115(3) 0.076(2) 0.046(2) -0.0100(16) 0.0103(18) -0.037(2)
C12 0.120(3) 0.084(2) 0.046(2) -0.0118(16) 0.0182(19) -0.044(2)
C13 0.104(3) 0.078(2) 0.037(2) -0.0116(15) 0.0104(16) -0.026(2)
C14 0.140(4) 0.085(3) 0.046(2) -0.0195(17) 0.011(2) -0.060(3)
O15 0.164(3) 0.110(2) 0.0458(16) -0.0245(13) 0.0240(15) -0.0757(19)
O16 0.182(3) 0.111(2) 0.0528(15) -0.0263(13) 0.0223(15) -0.098(2)
Zn17 0.1167(8) 0.0507(5) 0.0410(5) 0.000 -0.0278(4) 0.000
O18 0.144(7) 0.117(6) 0.054(4) 0.000 0.025(4) 0.000

loop_
_atom_type_symbol
_atom_type_description
_atom_type_scat_dispersion_real
_atom_type_scat_dispersion_imag
_atom_type_scat_source
C C 0.0033 0.0016 'International Tables Vol C Tables 4.2.6.8 and 6.1.1.4'
H H 0.0000 0.0000 'International Tables Vol C Tables 4.2.6.8 and 6.1.1.4'
N N 0.0061 0.0033 'International Tables Vol C Tables 4.2.6.8 and 6.1.1.4'
Zn Zn 0.2839 1.4301 'International Tables Vol C Tables 4.2.6.8 and 6.1.1.4'
O O 0.0106 0.0060 'International Tables Vol C Tables 4.2.6.8 and 6.1.1.4'
Cl Cl 0.1484 0.1585 'International Tables Vol C Tables 4.2.6.8 and 6.1.1.4'

loop_
_geom_angle_atom_site_label_1
_geom_angle_atom_site_label_2
_geom_angle_atom_site_label_3
_geom_angle
_geom_angle_site_symmetry_1
_geom_angle_site_symmetry_3
C5 N1 C5 107.0(3) 6 .
C5 N1 Zn17 126.29(17) 6 .
C5 N1 Zn17 126.29(17) . .
C3 N2 C3 106.2(3) 2_656 .
C3 N2 Zn17 126.91(17) 2_656 .
C3 N2 Zn17 126.90(17) . .
N2 C3 C4 124.9(3) . .
N2 C3 C7 109.6(3) . .
C4 C3 C7 125.5(3) . .
C5 C4 C3 124.9(3) . .
C5 C4 C8 116.4(3) . .
C3 C4 C8 118.6(3) . .
N1 C5 C4 126.7(3) . .
N1 C5 C6 109.7(3) . .
C4 C5 C6 123.5(3) . .
C6 C6 C5 106.80(18) 6 .
C6 C6 H6 126.6 6 .
C5 C6 H6 126.6 . .
C7 C7 C3 107.29(17) 2_656 .
C7 C7 H7 126.4 2_656 .
C3 C7 H7 126.4 . .
C13 C8 C9 119.1(3) . .
C13 C8 C4 122.2(3) . .
C9 C8 C4 118.7(3) . .
C10 C9 C8 120.4(3) . .
C10 C9 H9 119.8 . .
C8 C9 H9 119.8 . .
C9 C10 C11 120.4(3) . .
C9 C10 H10 119.8 . .
C11 C10 H10 119.8 . .
C10 C11 C12 119.6(3) . .
C10 C11 C14 119.9(3) . .
C12 C11 C14 120.5(3) . .
C13 C12 C11 119.9(3) . .
C13 C12 H12 120.1 . .
C11 C12 H12 120.1 . .
C8 C13 C12 120.6(3) . .
C8 C13 H13 119.7 . .
C12 C13 H13 119.7 . .
O15 C14 O16 123.2(3) . .
O15 C14 C11 117.8(3) . .
O16 C14 C11 118.9(3) . .
C14 O16 H16 124.1 . .
N1 Zn17 N1 179.999(1) . 5_656
N1 Zn17 N2 90.000(11) . 5_656
N1 Zn17 N2 90.000(11) 5_656 5_656
N1 Zn17 N2 90.000(11) . .
N1 Zn17 N2 90.000(11) 5_656 .
N2 Zn17 N2 180.0 5_656 .
N1 Zn17 O18 93.7(2) . 5_656
N1 Zn17 O18 86.3(2) 5_656 5_656
N2 Zn17 O18 90.000(10) 5_656 5_656
N2 Zn17 O18 90.000(9) . 5_656
N1 Zn17 O18 86.3(2) . .
N1 Zn17 O18 93.7(2) 5_656 .
N2 Zn17 O18 90.000(9) 5_656 .
N2 Zn17 O18 90.000(10) . .
O18 Zn17 O18 180.0 5_656 .
Zn17 O18 H18A 129.2 . .
Zn17 O18 H18B 124.8 . .
H18A O18 H18B 106.1 . .

loop_
_geom_bond_atom_site_label_1
_geom_bond_atom_site_label_2
_geom_bond_distance
_geom_bond_site_symmetry_2
N1 C5 1.370(3) 6
N1 C5 1.370(3) .
N1 Zn17 2.034(3) .
N2 C3 1.383(3) 2_656
N2 C3 1.383(3) .
N2 Zn17 2.050(3) .
C3 C4 1.406(4) .
C3 C7 1.454(4) .
C4 C5 1.401(4) .
C4 C8 1.504(4) .
C5 C6 1.453(4) .
C6 C6 1.363(7) 6
C6 H6 0.9300 .
C7 C7 1.347(6) 2_656
C7 H7 0.9300 .
C8 C13 1.385(4) .
C8 C9 1.396(4) .
C9 C10 1.382(4) .
C9 H9 0.9300 .
C10 C11 1.381(5) .
C10 H10 0.9300 .
C11 C12 1.395(4) .
C11 C14 1.481(5) .
C12 C13 1.387(4) .
C12 H12 0.9300 .
C13 H13 0.9300 .
C14 O15 1.273(4) .
C14 O16 1.263(4) .
O16 H16 1.0217 .
Zn17 N1 2.034(3) 5_656
Zn17 N2 2.050(3) 5_656
Zn17 O18 2.453(8) 5_656
Zn17 O18 2.453(8) .
O18 H18A 1.0198 .
O18 H18B 0.9744 .
